data_4300519
_journal_name_full 'Inorganic Chemistry'
_journal_paper_doi 10.1021/ic051476s
_journal_year 2006
_chemical_formula_sum 'C122 H110 Cl12 Fe6 N2 O18 P2'
_chemical_formula_weight 2714.56
_space_group_IT_number 2
_symmetry_cell_setting triclinic
_symmetry_space_group_name_Hall '-P 1'
_symmetry_space_group_name_H-M 'P -1'
_cell_angle_alpha 78.407(3)
_cell_angle_beta 77.951(3)
_cell_angle_gamma 63.832(3)
_cell_formula_units_Z 1
_cell_length_a 14.508(2)
_cell_length_b 15.852(3)
_cell_length_c 15.904(3)
_cell_measurement_temperature 173(2)
_cell_volume 3185.5(9)
_diffrn_ambient_temperature 173(2)
_exptl_crystal_density_diffrn 1.415
_cod_depositor_comments
;
The following automatic conversions were performed:
'_symmetry_cell_setting' value 'Triclinic' changed to 'triclinic'
according to '/home/saulius/struct/CIF-dictionaries/cif_core.dic'
dictionary named 'cif_core.dic' version 2.4.1 from 2010-06-29.

Automatic conversion script
Id: cif_fix_enum 1527 2010-12-29 10:47:43Z saulius 
;
_cod_database_code 4300519

loop_
_symmetry_equiv_pos_as_xyz
'x, y, z'
'-x, -y, -z'

loop_
_atom_site_label
_atom_site_type_symbol
_atom_site_fract_x
_atom_site_fract_y
_atom_site_fract_z
_atom_site_U_iso_or_equiv
_atom_site_adp_type
_atom_site_occupancy
_atom_site_symmetry_multiplicity
_atom_site_calc_flag
_atom_site_refinement_flags
_atom_site_disorder_assembly
_atom_site_disorder_group
Fe1 Fe 0.60909(11) 0.95137(10) 0.31030(9) 0.0181(4) Uani 1 1 d . . .
Fe2 Fe 0.55383(11) 1.06421(10) 0.49489(9) 0.0160(4) Uani 1 1 d . . .
Fe3 Fe 0.69049(11) 0.84640(10) 0.48855(10) 0.0202(4) Uani 1 1 d . . .
N1 N 0.6973(9) 0.8281(9) -0.0219(7) 0.065(4) Uani 1 1 d . . .
O1 O 0.6918(5) 0.9100(5) 0.1962(4) 0.0278(19) Uani 1 1 d . . .
O2 O 0.7279(5) 0.8440(4) 0.3676(4) 0.0229(18) Uani 1 1 d . . .
H2B H 0.7904 0.8008 0.3390 0.027 Uiso 1 1 calc R . .
O3 O 0.5567(5) 0.9681(4) 0.4293(4) 0.0179(17) Uani 1 1 d . . .
O4 O 0.5474(5) 0.8585(5) 0.3060(4) 0.0207(17) Uani 1 1 d . . .
O5 O 0.6862(5) 1.0361(5) 0.2929(4) 0.0201(17) Uani 1 1 d . . .
O6 O 0.6337(5) 1.1240(4) 0.4010(4) 0.0205(17) Uani 1 1 d . . .
O7 O 0.4277(5) 1.1796(4) 0.4587(4) 0.0206(17) Uani 1 1 d . . .
O8 O 0.5748(5) 1.1303(4) 0.5796(4) 0.0182(16) Uani 1 1 d U . .
O9 O 0.6823(5) 0.9537(4) 0.5306(4) 0.0201(17) Uani 1 1 d . . .
H9B H 0.7301 0.9549 0.5626 0.024 Uiso 1 1 calc R . .
P1 P 0.7394(2) 0.8880(2) 0.10647(19) 0.0268(7) Uani 1 1 d . . .
Cl1 Cl 0.4729(2) 1.0763(2) 0.2526(2) 0.0402(8) Uani 1 1 d . . .
Cl2 Cl 0.8185(2) 0.7230(2) 0.5463(2) 0.0410(8) Uani 1 1 d . . .
C1 C 0.7612(8) 0.9839(7) 0.0397(7) 0.024(3) Uani 1 1 d . . .
C2 C 0.7531(9) 1.0560(9) 0.0798(7) 0.040(3) Uani 1 1 d . . .
H2A H 0.7343 1.0544 0.1409 0.048 Uiso 1 1 calc R . .
C3 C 0.7720(10) 1.1307(9) 0.0326(8) 0.046(4) Uani 1 1 d . . .
H3A H 0.7643 1.1821 0.0597 0.055 Uiso 1 1 calc R . .
C4 C 0.8026(10) 1.1287(10) -0.0557(8) 0.052(4) Uani 1 1 d . . .
H4A H 0.8177 1.1788 -0.0895 0.062 Uiso 1 1 calc R . .
C5 C 0.8113(9) 1.0568(9) -0.0947(8) 0.043(3) Uani 1 1 d . . .
H5A H 0.8315 1.0568 -0.1555 0.052 Uiso 1 1 calc R . .
C6 C 0.6587(9) 0.8589(8) 0.0556(7) 0.030(3) Uani 1 1 d . . .
C7 C 0.7911(8) 0.9850(8) -0.0466(7) 0.032(3) Uani 1 1 d . . .
H7A H 0.7980 0.9341 -0.0740 0.038 Uiso 1 1 calc R . .
C8 C 0.6366(12) 0.8085(11) -0.0611(9) 0.066(5) Uani 1 1 d . . .
H8A H 0.6629 0.7874 -0.1166 0.079 Uiso 1 1 calc R . .
C9 C 0.5384(11) 0.8174(10) -0.0249(9) 0.057(4) Uani 1 1 d . . .
H9A H 0.4977 0.8036 -0.0551 0.068 Uiso 1 1 calc R . .
C10 C 0.5015(12) 0.8459(13) 0.0541(10) 0.090(6) Uani 1 1 d . . .
H10A H 0.4346 0.8517 0.0815 0.108 Uiso 1 1 calc R . .
C11 C 0.5660(12) 0.8673(12) 0.0960(9) 0.082(6) Uani 1 1 d . . .
H11A H 0.5425 0.8872 0.1521 0.098 Uiso 1 1 calc R . .
C12 C 0.8641(8) 0.7872(7) 0.1099(7) 0.025(3) Uani 1 1 d . . .
C13 C 0.9502(9) 0.7828(9) 0.0508(8) 0.042(3) Uani 1 1 d . . .
H13A H 0.9457 0.8323 0.0047 0.051 Uiso 1 1 calc R . .
C14 C 1.0404(10) 0.7070(10) 0.0603(8) 0.047(4) Uani 1 1 d . . .
H14A H 1.1001 0.7022 0.0195 0.057 Uiso 1 1 calc R . .
C15 C 1.0477(11) 0.6368(10) 0.1277(9) 0.057(4) Uani 1 1 d . . .
H15A H 1.1126 0.5846 0.1348 0.068 Uiso 1 1 calc R . .
C16 C 0.9620(12) 0.6415(9) 0.1848(9) 0.057(4) Uani 1 1 d . . .
H16A H 0.9670 0.5915 0.2306 0.068 Uiso 1 1 calc R . .
C17 C 0.8704(10) 0.7159(8) 0.1772(8) 0.046(4) Uani 1 1 d . . .
H17A H 0.8108 0.7194 0.2176 0.055 Uiso 1 1 calc R . .
C18 C 0.4723(7) 0.8424(7) 0.3497(6) 0.017(2) Uani 1 1 d . . .
C19 C 0.4358(9) 0.7850(8) 0.3103(6) 0.025(3) Uani 1 1 d . . .
C20 C 0.5025(9) 0.6921(8) 0.2952(7) 0.029(3) Uani 1 1 d . . .
C21 C 0.4640(10) 0.6420(8) 0.2620(8) 0.041(3) Uani 1 1 d . . .
H21A H 0.5084 0.5797 0.2484 0.049 Uiso 1 1 calc R . .
C22 C 0.3615(12) 0.6814(10) 0.2482(8) 0.052(4) Uani 1 1 d . . .
H22A H 0.3365 0.6449 0.2267 0.062 Uiso 1 1 calc R . .
C23 C 0.2958(10) 0.7707(9) 0.2645(7) 0.037(3) Uani 1 1 d . . .
H23A H 0.2254 0.7959 0.2554 0.044 Uiso 1 1 calc R . .
C24 C 0.3327(8) 0.8258(8) 0.2951(6) 0.023(3) Uani 1 1 d . . .
C25 C 0.6081(10) 0.6421(8) 0.3178(8) 0.032(3) Uani 1 1 d . . .
C26 C 0.6276(9) 0.6478(8) 0.3976(8) 0.037(3) Uani 1 1 d . . .
H26A H 0.5731 0.6867 0.4362 0.044 Uiso 1 1 calc R . .
C27 C 0.7244(11) 0.5978(8) 0.4211(8) 0.047(4) Uani 1 1 d . . .
H27A H 0.7368 0.6045 0.4752 0.056 Uiso 1 1 calc R . .
C28 C 0.8066(10) 0.5365(9) 0.3672(10) 0.051(4) Uani 1 1 d . . .
C29 C 0.7838(11) 0.5338(9) 0.2884(9) 0.053(4) Uani 1 1 d . . .
H29A H 0.8370 0.4945 0.2494 0.063 Uiso 1 1 calc R . .
C30 C 0.6874(10) 0.5855(8) 0.2643(8) 0.041(3) Uani 1 1 d . . .
H30A H 0.6755 0.5818 0.2089 0.050 Uiso 1 1 calc R . .
C31 C 0.9142(10) 0.4798(10) 0.3993(10) 0.077(5) Uani 1 1 d . . .
H31A H 0.9630 0.4404 0.3553 0.116 Uiso 1 1 calc R . .
H31B H 0.9074 0.4394 0.4534 0.116 Uiso 1 1 calc R . .
H31C H 0.9400 0.5241 0.4094 0.116 Uiso 1 1 calc R . .
C32 C 0.2618(8) 0.9248(8) 0.3074(7) 0.026(3) Uani 1 1 d . . .
C33 C 0.2880(9) 1.0000(8) 0.2639(7) 0.032(3) Uani 1 1 d . . .
H33A H 0.3535 0.9855 0.2290 0.039 Uiso 1 1 calc R . .
C34 C 0.2227(9) 1.0922(9) 0.2703(7) 0.038(3) Uani 1 1 d . . .
H34A H 0.2435 1.1408 0.2412 0.045 Uiso 1 1 calc R . .
C35 C 0.1256(9) 1.1156(9) 0.3194(8) 0.038(3) Uani 1 1 d . . .
C36 C 0.0979(10) 1.0431(11) 0.3624(8) 0.049(4) Uani 1 1 d . . .
H36A H 0.0321 1.0584 0.3970 0.058 Uiso 1 1 calc R . .
C37 C 0.1632(9) 0.9501(9) 0.3561(7) 0.037(3) Uani 1 1 d . . .
H37A H 0.1415 0.9020 0.3851 0.044 Uiso 1 1 calc R . .
C38 C 0.0520(10) 1.2203(9) 0.3245(9) 0.060(4) Uani 1 1 d . . .
H38A H -0.0130 1.2250 0.3611 0.091 Uiso 1 1 calc R . .
H38B H 0.0375 1.2523 0.2661 0.091 Uiso 1 1 calc R . .
H38C H 0.0844 1.2505 0.3494 0.091 Uiso 1 1 calc R . .
C39 C 0.6812(8) 1.1007(7) 0.3279(6) 0.017(2) Uani 1 1 d . . .
C40 C 0.7427(8) 1.1569(8) 0.2774(6) 0.022(3) Uani 1 1 d . . .
C41 C 0.8487(8) 1.1064(7) 0.2562(6) 0.023(3) Uani 1 1 d . . .
C42 C 0.9039(9) 1.1563(9) 0.2081(7) 0.035(3) Uani 1 1 d . . .
H42A H 0.9763 1.1229 0.1917 0.042 Uiso 1 1 calc R . .
C43 C 0.8595(10) 1.2495(10) 0.1839(8) 0.044(4) Uani 1 1 d . . .
H43A H 0.9000 1.2818 0.1519 0.053 Uiso 1 1 calc R . .
C44 C 0.7520(10) 1.2995(8) 0.2065(7) 0.038(3) Uani 1 1 d . . .
H44A H 0.7201 1.3661 0.1908 0.045 Uiso 1 1 calc R . .
C45 C 0.6914(8) 1.2518(8) 0.2518(7) 0.026(3) Uani 1 1 d . . .
C46 C 0.9026(8) 1.0041(8) 0.2851(7) 0.023(3) Uani 1 1 d U . .
C47 C 0.8960(7) 0.9711(8) 0.3736(7) 0.027(3) Uani 1 1 d . . .
H47A H 0.8571 1.0145 0.4147 0.033 Uiso 1 1 calc R . .
C48 C 0.9464(8) 0.8748(8) 0.4017(8) 0.032(3) Uani 1 1 d . . .
H48A H 0.9440 0.8539 0.4621 0.038 Uiso 1 1 calc R . .
C49 C 0.9988(8) 0.8100(8) 0.3452(8) 0.031(3) Uani 1 1 d . . .
C50 C 1.0536(9) 0.7076(8) 0.3747(8) 0.049(4) Uani 1 1 d . . .
H50A H 1.0425 0.6968 0.4381 0.074 Uiso 1 1 calc R . .
H50B H 1.1279 0.6865 0.3542 0.074 Uiso 1 1 calc R . .
H50C H 1.0264 0.6718 0.3512 0.074 Uiso 1 1 calc R . .
C51 C 1.0032(8) 0.8436(8) 0.2572(8) 0.031(3) Uani 1 1 d . . .
H51A H 1.0400 0.8001 0.2160 0.037 Uiso 1 1 calc R . .
C52 C 0.9556(8) 0.9382(8) 0.2290(7) 0.027(3) Uani 1 1 d . . .
H52A H 0.9596 0.9586 0.1684 0.033 Uiso 1 1 calc R . .
C53 C 0.5768(10) 1.3055(8) 0.2709(7) 0.034(3) Uani 1 1 d . . .
C54 C 0.5117(9) 1.2757(8) 0.2461(7) 0.036(3) Uani 1 1 d . . .
H54A H 0.5405 1.2202 0.2180 0.043 Uiso 1 1 calc R . .
C55 C 0.4060(9) 1.3246(9) 0.2612(8) 0.042(3) Uani 1 1 d . . .
H55A H 0.3632 1.3017 0.2440 0.050 Uiso 1 1 calc R . .
C56 C 0.3608(10) 1.4052(9) 0.3005(8) 0.045(4) Uani 1 1 d . . .
C57 C 0.4274(12) 1.4322(9) 0.3260(8) 0.048(4) Uani 1 1 d . . .
H57A H 0.3987 1.4864 0.3558 0.057 Uiso 1 1 calc R . .
C58 C 0.5334(10) 1.3850(8) 0.3108(8) 0.040(3) Uani 1 1 d . . .
H58A H 0.5762 1.4079 0.3282 0.048 Uiso 1 1 calc R . .
C59 C 0.2419(9) 1.4607(9) 0.3153(9) 0.068(5) Uani 1 1 d . . .
H59A H 0.2240 1.5162 0.3440 0.102 Uiso 1 1 calc R . .
H59B H 0.2108 1.4197 0.3520 0.102 Uiso 1 1 calc R . .
H59C H 0.2154 1.4813 0.2594 0.102 Uiso 1 1 calc R . .
C60 C 0.6869(10) 0.2812(9) 0.4874(8) 0.053(4) Uani 1 1 d . . .
H60A H 0.6773 0.2478 0.5460 0.064 Uiso 1 1 calc R . .
H60B H 0.6487 0.2691 0.4498 0.064 Uiso 1 1 calc R . .
Cl3 Cl 0.8167(3) 0.2365(4) 0.4471(3) 0.0976(16) Uani 1 1 d . . .
Cl4 Cl 0.6352(4) 0.4020(3) 0.4934(3) 0.1088(18) Uani 1 1 d . . .
C61 C 0.900(2) 0.603(2) 0.989(2) 0.27(2) Uani 1 1 d . . .
H61A H 0.8708 0.6658 1.0098 0.324 Uiso 1 1 calc R . .
H61B H 0.9676 0.5639 1.0098 0.324 Uiso 1 1 calc R . .
Cl5 Cl 0.8150(7) 0.5481(7) 1.0279(5) 0.227(4) Uani 1 1 d . . .
Cl6 Cl 0.9144(8) 0.6159(5) 0.8798(7) 0.245(5) Uani 1 1 d . . .

loop_
_atom_site_aniso_label
_atom_site_aniso_U_11
_atom_site_aniso_U_22
_atom_site_aniso_U_33
_atom_site_aniso_U_23
_atom_site_aniso_U_13
_atom_site_aniso_U_12
Fe1 0.0181(9) 0.0245(10) 0.0169(9) -0.0038(7) 0.0001(7) -0.0140(8)
Fe2 0.0144(8) 0.0203(9) 0.0165(9) -0.0022(7) 0.0000(7) -0.0110(7)
Fe3 0.0151(8) 0.0215(10) 0.0237(10) 0.0001(7) -0.0043(7) -0.0078(7)
N1 0.078(9) 0.103(10) 0.053(8) -0.033(7) 0.003(7) -0.067(8)
O1 0.036(5) 0.043(5) 0.017(4) -0.012(4) 0.006(4) -0.030(4)
O2 0.011(4) 0.015(4) 0.031(5) -0.003(3) -0.001(3) 0.005(3)
O3 0.030(4) 0.029(4) 0.011(4) -0.003(3) 0.004(3) -0.029(4)
O4 0.020(4) 0.026(4) 0.025(4) -0.003(3) -0.002(3) -0.018(4)
O5 0.022(4) 0.023(4) 0.023(4) -0.008(3) 0.002(3) -0.017(4)
O6 0.022(4) 0.023(4) 0.022(4) -0.003(3) -0.001(3) -0.014(3)
O7 0.015(4) 0.019(4) 0.029(4) -0.007(3) -0.001(3) -0.008(3)
O8 0.023(4) 0.027(4) 0.017(4) -0.013(3) 0.001(3) -0.019(3)
O9 0.020(4) 0.017(4) 0.024(4) -0.004(3) -0.009(3) -0.005(3)
P1 0.0315(18) 0.0349(19) 0.0198(17) -0.0024(14) -0.0006(14) -0.0206(16)
Cl1 0.0357(18) 0.0333(19) 0.056(2) 0.0136(15) -0.0252(16) -0.0183(15)
Cl2 0.0305(18) 0.0350(19) 0.054(2) 0.0087(15) -0.0209(16) -0.0096(15)
C1 0.024(6) 0.018(6) 0.027(7) -0.005(5) 0.000(5) -0.007(5)
C2 0.044(8) 0.061(9) 0.019(7) 0.009(6) 0.002(6) -0.036(7)
C3 0.074(10) 0.043(9) 0.033(8) -0.001(6) -0.004(7) -0.038(8)
C4 0.067(10) 0.066(10) 0.038(9) 0.024(7) -0.017(8) -0.051(9)
C5 0.049(9) 0.058(10) 0.034(8) -0.005(7) -0.005(7) -0.033(8)
C6 0.039(8) 0.042(8) 0.021(7) -0.001(6) -0.002(6) -0.029(6)
C7 0.030(7) 0.040(8) 0.028(7) -0.006(6) 0.003(6) -0.020(6)
C8 0.076(11) 0.104(13) 0.049(10) -0.025(9) -0.005(9) -0.059(11)
C9 0.066(10) 0.085(12) 0.045(10) -0.013(8) -0.024(8) -0.044(9)
C10 0.068(12) 0.181(19) 0.059(12) -0.039(12) 0.006(9) -0.082(13)
C11 0.082(12) 0.172(18) 0.031(9) -0.036(10) 0.015(8) -0.088(13)
C12 0.029(7) 0.024(7) 0.024(7) -0.009(5) -0.005(5) -0.009(6)
C13 0.032(8) 0.056(9) 0.040(8) -0.006(7) -0.009(6) -0.016(7)
C14 0.036(8) 0.058(10) 0.040(9) -0.010(7) -0.001(7) -0.013(8)
C15 0.052(10) 0.040(9) 0.058(11) -0.022(8) -0.015(8) 0.010(8)
C16 0.076(11) 0.038(9) 0.060(10) -0.002(7) -0.002(9) -0.032(9)
C17 0.043(8) 0.025(8) 0.054(9) -0.001(7) -0.008(7) -0.002(7)
C18 0.012(6) 0.019(6) 0.013(6) -0.003(5) 0.001(5) -0.002(5)
C19 0.040(7) 0.044(8) 0.010(6) 0.001(5) -0.004(5) -0.034(7)
C20 0.045(8) 0.035(8) 0.017(6) -0.003(5) -0.005(6) -0.027(7)
C21 0.053(9) 0.023(7) 0.053(9) -0.006(6) -0.014(7) -0.018(7)
C22 0.084(12) 0.051(10) 0.049(9) -0.003(7) -0.017(8) -0.053(9)
C23 0.045(8) 0.049(9) 0.028(7) 0.003(6) -0.012(6) -0.031(7)
C24 0.028(7) 0.036(7) 0.016(6) 0.004(5) -0.006(5) -0.025(6)
C25 0.049(8) 0.028(7) 0.033(8) 0.000(6) -0.008(7) -0.028(7)
C26 0.028(7) 0.024(7) 0.051(9) 0.005(6) -0.003(6) -0.009(6)
C27 0.080(11) 0.027(8) 0.041(9) 0.002(6) -0.012(8) -0.031(8)
C28 0.044(9) 0.022(8) 0.081(12) 0.000(8) -0.003(8) -0.015(7)
C29 0.062(10) 0.024(8) 0.056(10) -0.013(7) 0.012(8) -0.009(7)
C30 0.041(8) 0.031(8) 0.048(9) -0.002(7) -0.005(7) -0.012(7)
C31 0.056(10) 0.048(10) 0.091(13) 0.017(9) -0.013(9) 0.002(8)
C32 0.022(6) 0.042(8) 0.026(7) -0.003(6) -0.007(5) -0.022(6)
C33 0.025(7) 0.036(8) 0.036(8) 0.000(6) -0.012(6) -0.012(6)
C34 0.038(8) 0.047(9) 0.035(8) -0.003(6) -0.007(6) -0.024(7)
C35 0.024(7) 0.041(9) 0.046(9) -0.016(7) -0.018(6) 0.000(6)
C36 0.027(8) 0.078(11) 0.049(9) -0.004(8) -0.008(7) -0.030(8)
C37 0.029(7) 0.052(9) 0.039(8) 0.000(7) -0.010(6) -0.026(7)
C38 0.046(9) 0.063(11) 0.080(12) -0.013(8) -0.017(8) -0.025(8)
C39 0.018(6) 0.020(6) 0.011(6) -0.001(5) -0.005(5) -0.005(5)
C40 0.028(7) 0.033(7) 0.007(6) 0.002(5) -0.004(5) -0.016(6)
C41 0.028(7) 0.026(7) 0.019(6) -0.003(5) -0.004(5) -0.014(6)
C42 0.031(7) 0.047(9) 0.034(8) 0.005(6) -0.008(6) -0.026(7)
C43 0.048(9) 0.070(11) 0.036(8) 0.002(7) -0.003(7) -0.048(8)
C44 0.063(9) 0.035(8) 0.029(7) 0.006(6) -0.013(7) -0.036(7)
C45 0.033(7) 0.035(7) 0.023(7) 0.003(5) -0.011(5) -0.025(6)
C46 0.016(5) 0.032(6) 0.028(6) -0.003(5) 0.001(4) -0.019(5)
C47 0.009(6) 0.032(7) 0.043(8) -0.016(6) 0.001(5) -0.008(5)
C48 0.022(6) 0.044(8) 0.032(7) -0.008(6) -0.005(6) -0.015(6)
C49 0.022(7) 0.034(8) 0.047(8) 0.002(6) -0.006(6) -0.022(6)
C50 0.052(9) 0.039(9) 0.054(9) -0.007(7) 0.007(7) -0.021(7)
C51 0.014(6) 0.037(8) 0.048(8) -0.021(6) 0.003(6) -0.011(6)
C52 0.019(6) 0.043(8) 0.018(6) -0.001(6) 0.000(5) -0.014(6)
C53 0.054(9) 0.020(7) 0.031(7) 0.008(5) -0.007(6) -0.022(7)
C54 0.038(8) 0.030(7) 0.038(8) -0.002(6) -0.007(6) -0.013(6)
C55 0.028(7) 0.042(9) 0.059(9) 0.010(7) -0.021(7) -0.018(7)
C56 0.044(9) 0.022(8) 0.050(9) 0.007(6) -0.006(7) -0.002(7)
C57 0.078(11) 0.021(7) 0.037(8) 0.002(6) -0.014(8) -0.013(8)
C58 0.051(9) 0.020(7) 0.046(9) 0.007(6) -0.016(7) -0.012(7)
C59 0.045(9) 0.043(9) 0.085(12) 0.010(8) -0.006(8) 0.001(8)
C60 0.075(10) 0.069(10) 0.046(9) 0.012(7) -0.018(8) -0.062(9)
Cl3 0.060(3) 0.146(5) 0.094(4) -0.040(3) 0.008(3) -0.046(3)
Cl4 0.147(5) 0.093(4) 0.102(4) -0.042(3) -0.032(3) -0.045(3)
C61 0.35(5) 0.47(6) 0.20(3) -0.10(4) 0.05(3) -0.37(5)
Cl5 0.225(9) 0.254(10) 0.160(8) -0.097(7) 0.026(6) -0.054(8)
Cl6 0.318(12) 0.135(7) 0.253(11) -0.039(7) 0.050(9) -0.100(7)

loop_
_geom_bond_atom_site_label_1
_geom_bond_atom_site_label_2
_geom_bond_distance
_geom_bond_site_symmetry_2
_geom_bond_publ_flag
Fe1 O3 1.911(6) . ?
Fe1 O1 2.010(7) . ?
Fe1 O2 2.036(6) . ?
Fe1 O5 2.044(6) . ?
Fe1 O4 2.049(6) . ?
Fe1 Cl1 2.290(3) . ?
Fe1 Fe3 3.157(2) . ?
Fe2 O3 1.990(6) 2_676 ?
Fe2 O3 1.993(6) . ?
Fe2 O8 2.007(6) . ?
Fe2 O9 2.007(6) . ?
Fe2 O7 2.022(6) . ?
Fe2 O6 2.036(7) . ?
Fe2 Fe2 3.029(3) 2_676 ?
Fe2 Fe3 3.143(2) . ?
Fe2 Fe3 3.158(2) 2_676 ?
Fe3 O2 1.890(7) . ?
Fe3 O9 1.898(6) . ?
Fe3 O7 1.922(6) 2_676 ?
Fe3 Cl2 2.215(3) . ?
Fe3 O3 2.260(7) . ?
N1 C6 1.335(14) . ?
N1 C8 1.345(15) . ?
O1 P1 1.487(7) . ?
O3 Fe2 1.990(6) 2_676 ?
O4 C18 1.262(11) . ?
O5 C39 1.231(11) . ?
O6 C39 1.255(11) . ?
O7 Fe3 1.922(6) 2_676 ?
O8 C18 1.238(10) 2_676 ?
P1 C1 1.781(10) . ?
P1 C6 1.806(11) . ?
P1 C12 1.813(11) . ?
C1 C7 1.349(14) . ?
C1 C2 1.369(14) . ?
C2 C3 1.371(14) . ?
C3 C4 1.384(16) . ?
C4 C5 1.351(16) . ?
C5 C7 1.348(15) . ?
C6 C11 1.325(16) . ?
C8 C9 1.376(18) . ?
C9 C10 1.342(17) . ?
C10 C11 1.438(18) . ?
C12 C17 1.376(15) . ?
C12 C13 1.381(14) . ?
C13 C14 1.342(15) . ?
C14 C15 1.366(17) . ?
C15 C16 1.361(17) . ?
C16 C17 1.342(16) . ?
C18 O8 1.238(10) 2_676 ?
C18 C19 1.515(13) . ?
C19 C24 1.396(14) . ?
C19 C20 1.396(14) . ?
C20 C21 1.381(14) . ?
C20 C25 1.466(15) . ?
C21 C22 1.382(16) . ?
C22 C23 1.355(16) . ?
C23 C24 1.406(14) . ?
C24 C32 1.474(14) . ?
C25 C30 1.356(15) . ?
C25 C26 1.384(15) . ?
C26 C27 1.363(15) . ?
C27 C28 1.410(17) . ?
C28 C29 1.374(17) . ?
C28 C31 1.555(17) . ?
C29 C30 1.365(16) . ?
C32 C37 1.400(14) . ?
C32 C33 1.416(14) . ?
C33 C34 1.357(14) . ?
C34 C35 1.388(15) . ?
C35 C36 1.389(16) . ?
C35 C38 1.535(16) . ?
C36 C37 1.368(16) . ?
C39 C40 1.531(13) . ?
C40 C45 1.370(13) . ?
C40 C41 1.388(14) . ?
C41 C42 1.383(14) . ?
C41 C46 1.477(13) . ?
C42 C43 1.336(15) . ?
C43 C44 1.407(16) . ?
C44 C45 1.401(14) . ?
C45 C53 1.492(15) . ?
C46 C52 1.364(14) . ?
C46 C47 1.398(14) . ?
C47 C48 1.395(14) . ?
C48 C49 1.356(15) . ?
C49 C51 1.392(15) . ?
C49 C50 1.482(15) . ?
C51 C52 1.368(14) . ?
C53 C58 1.358(15) . ?
C53 C54 1.377(14) . ?
C54 C55 1.372(15) . ?
C55 C56 1.366(16) . ?
C56 C57 1.372(16) . ?
C56 C59 1.542(16) . ?
C57 C58 1.373(16) . ?
C60 Cl3 1.722(13) . ?
C60 Cl4 1.736(13) . ?
C61 Cl6 1.69(3) . ?
C61 Cl5 1.75(2) . ?
